data_7056678
loop_
_publ_author_name
'Jin, Zhanbin'
'Bai, Jie'
'Wei, Tingting'
'Li, Fengyan'
'Song, Chunli'
'Luo, Xinze'
'Xu, Lin'

_publ_section_title
;
 New series of mononuclear lanthanide single molecule magnets based on
 sandwich-type germanomolybdates [Ln(GeMo11O39)2]13- (Ln = ErIII, GdIII,
 DyIII or TbIII)
;
_journal_name_full 'New J. Chem.'
_journal_paper_doi 10.1039/C7NJ02104F
_journal_year 2017
_chemical_formula_sum 'C32 H115 Dy Ge2 Mo22 N8 O101'
_chemical_formula_weight 4646.67
_chemical_name_systematic
;
 ?
;
_space_group_crystal_system monoclinic
_space_group_IT_number 7
_space_group_name_Hall 'P -2yac'
_space_group_name_H-M_alt 'P 1 n 1'
_symmetry_space_group_name_Hall 'P -2yac'
_symmetry_space_group_name_H-M 'P 1 n 1'
_atom_sites_solution_hydrogens geom
_audit_creation_method SHELXL-2014
_audit_update_record
;
2017-10-04 deposited with the CCDC.
2017-10-09 downloaded from the CCDC.
;
_cell_angle_alpha 90
_cell_angle_beta 96.158(2)
_cell_angle_gamma 90
_cell_formula_units_Z 2
_cell_length_a 13.2127(3)
_cell_length_b 12.7291(3)
_cell_length_c 32.5182(10)
_cell_measurement_reflns_used 9769
_cell_measurement_temperature 293(2)
_cell_measurement_theta_max 29.1969
_cell_measurement_theta_min 3.0216
_cell_volume 5437.5(2)
_computing_cell_refinement
;
CrysAlisPro, Oxford Diffraction Ltd.,
Version 1.171.35.21 (release 20-01-2012 CrysAlis171 .NET)
(compiled Jan 23 2012,18:06:46)
;
_computing_data_collection
;
CrysAlisPro, Oxford Diffraction Ltd.,
Version 1.171.35.21 (release 20-01-2012 CrysAlis171 .NET)
(compiled Jan 23 2012,18:06:46)
;
_computing_data_reduction
;
CrysAlisPro, Oxford Diffraction Ltd.,
Version 1.171.35.21 (release 20-01-2012 CrysAlis171 .NET)
(compiled Jan 23 2012,18:06:46)
;
_computing_molecular_graphics 'DIAMOND (Brandenburg, 1999)'
_computing_publication_material SHELXTL
_computing_structure_refinement 'SHELXL-2014 (Sheldrick, 2014)'
_computing_structure_solution 'SHELXL-2014 (Sheldrick, 2014)'
_diffrn_ambient_temperature 293(2)
_diffrn_measured_fraction_theta_full 0.971
_diffrn_measured_fraction_theta_max 0.996
_diffrn_measurement_device_type 'Xcalibur, Ruby, Gemini ultra'
_diffrn_measurement_method '\f and \w scans'
_diffrn_radiation_type MoK\a
_diffrn_radiation_wavelength 0.71073
_diffrn_reflns_av_R_equivalents 0.0305
_diffrn_reflns_av_unetI/netI 0.0494
_diffrn_reflns_Laue_measured_fraction_full 0.971
_diffrn_reflns_Laue_measured_fraction_max 0.996
_diffrn_reflns_limit_h_max 15
_diffrn_reflns_limit_h_min -15
_diffrn_reflns_limit_k_max 15
_diffrn_reflns_limit_k_min -15
_diffrn_reflns_limit_l_max 38
_diffrn_reflns_limit_l_min -24
_diffrn_reflns_number 20012
_diffrn_reflns_point_group_measured_fraction_full 0.972
_diffrn_reflns_point_group_measured_fraction_max 0.996
_diffrn_reflns_theta_full 25.242
_diffrn_reflns_theta_max 24.999
_diffrn_reflns_theta_min 3.028
_diffrn_source 'Enhance (Mo) X-ray Source'
_exptl_absorpt_coefficient_mu 3.790
_exptl_absorpt_correction_T_max 1.00000
_exptl_absorpt_correction_T_min 0.69195
_exptl_absorpt_correction_type multi-scan
_exptl_crystal_colour green
_exptl_crystal_density_diffrn 2.838
_exptl_crystal_density_method 'not measured'
_exptl_crystal_description block
_exptl_crystal_F_000 4450
_exptl_crystal_size_max 0.420
_exptl_crystal_size_mid 0.340
_exptl_crystal_size_min 0.300
_refine_diff_density_max 1.368
_refine_diff_density_min -1.399
_refine_diff_density_rms 0.176
_refine_ls_abs_structure_details
;
 Refined as an inversion twin.
;
_refine_ls_abs_structure_Flack 0.804(12)
_refine_ls_extinction_method none
_refine_ls_goodness_of_fit_ref 1.040
_refine_ls_hydrogen_treatment constr
_refine_ls_matrix_type full
_refine_ls_number_parameters 1243
_refine_ls_number_reflns 14249
_refine_ls_number_restraints 107
_refine_ls_restrained_S_all 9.738
_refine_ls_R_factor_all 0.0417
_refine_ls_R_factor_gt 0.0399
_refine_ls_shift/su_max 0.007
_refine_ls_shift/su_mean 0.000
_refine_ls_structure_factor_coef Fsqd
_refine_ls_weighting_details 'w=1/[\s^2^(Fo^2^)+(0.0789P)^2^+1.5808P] where P=(Fo^2^+2Fc^2^)/3'
_refine_ls_weighting_scheme calc
_refine_ls_wR_factor_gt 0.1110
_refine_ls_wR_factor_ref 0.1129
_reflns_Friedel_coverage 0.999
_reflns_Friedel_fraction_full 0.972
_reflns_Friedel_fraction_max 0.996
_reflns_number_gt 13731
_reflns_number_total 14249
_reflns_threshold_expression 'I > 2\s(I)'
_cod_data_source_file c7nj02104f2.cif
_cod_data_source_block 3_sq
_cod_database_code 7056678
_shelx_space_group_comment
;
The symmetry employed for this shelxl refinement is uniquely defined
by the following loop, which should always be used as a source of
symmetry information in preference to the above space-group names.
They are only intended as comments.
;
_shelx_estimated_absorpt_t_min 0.299
_shelx_estimated_absorpt_t_max 0.396
_shelxl_version_number 2014-3

loop_
_space_group_symop_operation_xyz
'x, y, z'
'x+1/2, -y, z+1/2'

loop_
_atom_site_label
_atom_site_type_symbol
_atom_site_fract_x
_atom_site_fract_y
_atom_site_fract_z
_atom_site_U_iso_or_equiv
_atom_site_adp_type
_atom_site_occupancy
_atom_site_site_symmetry_order
_atom_site_calc_flag
_atom_site_refinement_flags_posn
_atom_site_refinement_flags_adp
O1 O 0.0196(7) 0.2513(8) 0.9163(3) 0.021(2) Uani 1 1 d . U
O2 O 0.0593(7) 0.1958(8) 0.8394(3) 0.020(2) Uani 1 1 d . .
O3 O -0.1185(7) 0.2434(8) 0.8547(3) 0.017(2) Uani 1 1 d . .
O4 O -0.0694(8) 0.0297(8) 0.8464(3) 0.021(2) Uani 1 1 d . .
O5 O -0.3279(7) -0.0791(8) 0.8011(3) 0.020(2) Uani 1 1 d . .
O6 O -0.0804(8) 0.1923(8) 0.7719(3) 0.020(2) Uani 1 1 d . .
O7 O -0.1389(8) 0.3912(8) 0.7875(4) 0.026(3) Uani 1 1 d . .
O8 O -0.0444(7) 0.0226(8) 0.7008(3) 0.018(2) Uani 1 1 d . .
O9 O -0.2530(8) -0.0281(8) 0.6721(3) 0.021(2) Uani 1 1 d . U
O10 O -0.1227(7) 0.0576(7) 0.6219(3) 0.014(2) Uani 1 1 d . U
O11 O -0.3274(8) 0.0147(8) 0.5902(3) 0.021(2) Uani 1 1 d . .
O12 O -0.4220(7) 0.2034(8) 0.5908(3) 0.023(2) Uani 1 1 d . .
O13 O -0.3767(8) 0.2309(8) 0.5122(3) 0.022(2) Uani 1 1 d . .
O14 O -0.3194(8) 0.4315(9) 0.4881(3) 0.028(3) Uani 1 1 d . .
O15 O -0.1949(8) 0.3643(8) 0.6346(3) 0.022(2) Uani 1 1 d . .
O16 O -0.0356(7) 0.2538(7) 0.6006(3) 0.013(2) Uani 1 1 d . .
O17 O -0.0839(7) 0.0988(8) 0.5387(3) 0.018(2) Uani 1 1 d . .
O18 O 0.0004(8) 0.2898(8) 0.5148(3) 0.020(2) Uani 1 1 d . .
O19 O 0.0584(8) 0.0981(8) 0.4919(3) 0.021(2) Uani 1 1 d D .
O20 O -0.4295(8) 0.2183(8) 0.9364(3) 0.023(2) Uani 1 1 d . .
O21 O -0.5763(8) 0.0780(9) 0.9015(4) 0.031(3) Uani 1 1 d D .
O22 O -0.4446(8) 0.0510(8) 0.8442(4) 0.026(2) Uani 1 1 d . .
O23 O -0.1423(8) -0.1751(8) 0.8265(3) 0.027(3) Uani 1 1 d . .
O24 O -0.4918(8) 0.2434(8) 0.8577(3) 0.024(2) Uani 1 1 d . .
O25 O -0.2622(7) 0.1032(7) 0.8105(3) 0.017(2) Uani 1 1 d . .
O26 O -0.4258(8) 0.3855(8) 0.7622(3) 0.024(2) Uani 1 1 d . .
O27 O -0.2932(7) 0.1687(7) 0.8918(3) 0.016(2) Uani 1 1 d . .
O28 O -0.0972(7) 0.0839(8) 0.9217(3) 0.022(2) Uani 1 1 d . .
O29 O 0.1027(8) 0.0555(8) 0.9032(4) 0.029(3) Uani 1 1 d . .
O30 O 0.0037(7) 0.3957(8) 0.8553(3) 0.022(2) Uani 1 1 d . .
O31 O -0.0935(7) -0.1290(7) 0.6416(3) 0.017(2) Uani 1 1 d . .
O32 O -0.0903(7) 0.2380(8) 0.6873(3) 0.020(2) Uani 1 1 d . .
O33 O -0.0450(9) 0.4456(9) 0.6964(3) 0.031(3) Uani 1 1 d . .
O34 O 0.0844(8) 0.1048(8) 0.6473(3) 0.023(2) Uani 1 1 d . .
O35 O -0.2339(8) -0.0418(8) 0.8783(3) 0.026(2) Uani 1 1 d . .
O36 O 0.1250(7) 0.3395(8) 0.5808(3) 0.022(2) Uani 1 1 d . .
O37 O 0.0344(10) 0.5035(8) 0.5355(4) 0.034(3) Uani 1 1 d . .
O38 O 0.0406(7) -0.0454(8) 0.5930(3) 0.019(2) Uani 1 1 d . .
O39 O -0.3368(7) 0.3875(7) 0.5698(3) 0.020(2) Uani 1 1 d . .
O40 O -0.0212(8) 0.4552(8) 0.6110(3) 0.024(2) Uani 1 1 d . .
O41 O 0.0637(8) 0.3414(8) 0.7782(4) 0.026(2) Uani 1 1 d . .
O42 O -0.3414(8) 0.3949(8) 0.9077(3) 0.026(2) Uani 1 1 d . .
O43 O -0.1782(8) 0.4571(8) 0.8772(3) 0.027(2) Uani 1 1 d . .
O44 O -0.3100(8) 0.3428(9) 0.9903(3) 0.026(2) Uani 1 1 d . .
O45 O -0.2443(8) 0.1446(8) 0.9666(3) 0.026(2) Uani 1 1 d D .
O46 O -0.3775(8) 0.0133(8) 0.9246(3) 0.025(2) Uani 1 1 d D .
O47 O -0.3134(7) 0.3200(7) 0.8254(3) 0.017(2) Uani 1 1 d . .
O48 O -0.1547(7) -0.0253(8) 0.7665(3) 0.020(2) Uani 1 1 d . .
O49 O -0.3562(7) 0.0576(8) 0.7341(3) 0.023(2) Uani 1 1 d . .
O50 O 0.0878(7) 0.3134(8) 0.6596(3) 0.019(2) Uani 1 1 d . U
O51 O 0.1021(8) -0.1010(9) 0.6756(3) 0.028(3) Uani 1 1 d . .
O52 O 0.1210(8) 0.1320(8) 0.5702(3) 0.022(2) Uani 1 1 d . U
O53 O 0.1749(8) -0.0601(9) 0.5363(3) 0.027(3) Uani 1 1 d D .
O54 O -0.1819(8) -0.0951(8) 0.5616(3) 0.024(2) Uani 1 1 d . .
O55 O -0.1443(8) 0.0549(8) 0.4643(3) 0.023(2) Uani 1 1 d D .
O56 O -0.1932(7) 0.2506(8) 0.4870(3) 0.021(2) Uani 1 1 d . .
O57 O -0.0451(9) 0.2272(9) 0.4339(3) 0.031(3) Uani 1 1 d . U
O58 O -0.2408(7) 0.2105(7) 0.5729(3) 0.014(2) Uani 1 1 d . .
O59 O -0.1465(8) 0.3945(8) 0.5428(3) 0.021(2) Uani 1 1 d . .
O60 O -0.6075(9) 0.3381(10) 0.7940(4) 0.039(3) Uani 1 1 d . .
O61 O -0.0051(9) 0.4570(10) 0.9356(4) 0.034(3) Uani 1 1 d . .
O62 O -0.3338(9) 0.6041(9) 0.8783(4) 0.036(3) Uani 1 1 d . .
O63 O -0.2878(8) 0.5144(8) 0.8053(3) 0.025(2) Uani 1 1 d . .
O64 O -0.4536(8) 0.4493(9) 0.8392(3) 0.028(3) Uani 1 1 d . .
O65 O -0.2732(9) 0.4752(9) 0.7226(4) 0.034(3) Uani 1 1 d . .
O66 O -0.1656(8) 0.3135(8) 0.9336(3) 0.023(2) Uani 1 1 d . .
O67 O -0.2004(8) -0.0704(9) 0.9620(3) 0.030(3) Uani 1 1 d . .
O68 O -0.4589(7) 0.1847(8) 0.7831(3) 0.021(2) Uani 1 1 d . .
O69 O -0.2672(8) 0.2655(8) 0.7406(3) 0.022(2) Uani 1 1 d . .
O70 O -0.5188(8) -0.0224(9) 0.7663(4) 0.033(3) Uani 1 1 d . .
O71 O 0.2561(8) 0.2207(9) 0.6327(3) 0.029(3) Uani 1 1 d . .
O72 O -0.2899(8) -0.1898(8) 0.6194(4) 0.029(3) Uani 1 1 d . .
O73 O -0.2878(8) 0.1919(8) 0.6590(3) 0.023(2) Uani 1 1 d . .
O74 O -0.4025(9) 0.3640(9) 0.6475(4) 0.030(3) Uani 1 1 d . .
O75 O -0.4908(8) 0.0604(10) 0.5304(4) 0.035(3) Uani 1 1 d . .
O76 O -0.2900(7) 0.0433(8) 0.5142(3) 0.023(2) Uani 1 1 d . .
O77 O -0.2225(9) -0.1427(10) 0.4788(4) 0.035(3) Uani 1 1 d . .
O78 O -0.0293(8) -0.0794(8) 0.5121(3) 0.023(2) Uani 1 1 d . .
O79 O 0.2248(11) 0.2539(11) 0.5118(4) 0.048(3) Uani 1 1 d . .
O80 O 0.2118(10) 0.1608(12) 0.7843(5) 0.052(4) Uani 1 1 d . .
O82 O 0.0344(14) 0.7186(12) 0.7350(5) 0.070(5) Uani 1 1 d . .
O84 O 0.9217(17) 0.2540(19) 0.0487(7) 0.100(7) Uani 1 1 d . .
C1 C 0.1705(15) 0.7992(19) 0.8952(7) 0.052(6) Uani 1 1 d . .
H1A H 0.1490 0.8380 0.8701 0.063 Uiso 1 1 calc R U
H1B H 0.2440 0.8041 0.9005 0.063 Uiso 1 1 calc R U
C2 C 0.140(2) 0.689(2) 0.8900(8) 0.075(8) Uani 1 1 d . .
H2A H 0.1742 0.6578 0.8680 0.090 Uiso 1 1 calc R U
H2B H 0.1604 0.6508 0.9153 0.090 Uiso 1 1 calc R U
C3 C 0.0066(13) 0.8307(14) 0.9230(6) 0.036(4) Uani 1 1 d . .
H3A H -0.0262 0.8525 0.9469 0.043 Uiso 1 1 calc R U
H3B H -0.0204 0.8727 0.8995 0.043 Uiso 1 1 calc R U
C4 C -0.0131(18) 0.7185(18) 0.9145(7) 0.058(6) Uani 1 1 d . .
H4A H 0.0130 0.6779 0.9386 0.070 Uiso 1 1 calc R U
H4B H -0.0860 0.7072 0.9100 0.070 Uiso 1 1 calc R U
C5 C 0.3002(12) 0.1084(15) 0.8064(7) 0.046(5) Uani 1 1 d . .
H5A H 0.3339 0.1550 0.8271 0.055 Uiso 1 1 calc R U
H5B H 0.3485 0.0892 0.7872 0.055 Uiso 1 1 calc R U
C6 C 0.2617(17) 0.0091(18) 0.8271(8) 0.059(6) Uani 1 1 d . .
H6A H 0.3186 -0.0278 0.8420 0.070 Uiso 1 1 calc R U
H6B H 0.2146 0.0287 0.8467 0.070 Uiso 1 1 calc R U
C7 C 0.1535(14) 0.0934(15) 0.7543(7) 0.042(5) Uani 1 1 d . .
H7A H 0.1930 0.0778 0.7316 0.051 Uiso 1 1 calc R U
H7B H 0.0913 0.1285 0.7433 0.051 Uiso 1 1 calc R U
C8 C 0.1284(15) -0.0074(17) 0.7758(7) 0.049(5) Uani 1 1 d . .
H8A H 0.0806 0.0083 0.7956 0.059 Uiso 1 1 calc R U
H8B H 0.0951 -0.0553 0.7555 0.059 Uiso 1 1 calc R U
C9 C 0.3805(15) 0.3417(15) 0.5426(7) 0.044(5) Uani 1 1 d . .
H9A H 0.3439 0.3802 0.5621 0.052 Uiso 1 1 calc R U
H9B H 0.4500 0.3317 0.5549 0.052 Uiso 1 1 calc R U
C10 C 0.3306(12) 0.2368(14) 0.5334(6) 0.036(4) Uani 1 1 d . .
H10A H 0.3268 0.1983 0.5589 0.044 Uiso 1 1 calc R U
H10B H 0.3706 0.1959 0.5158 0.044 Uiso 1 1 calc R U
C11 C 0.2808(18) 0.4200(16) 0.4834(8) 0.060(7) Uani 1 1 d . .
H11A H 0.2885 0.4562 0.4577 0.072 Uiso 1 1 calc R U
H11B H 0.2426 0.4653 0.5001 0.072 Uiso 1 1 calc R U
C12 C 0.2236(16) 0.3205(16) 0.4744(7) 0.048(5) Uani 1 1 d . .
H12A H 0.1538 0.3367 0.4641 0.057 Uiso 1 1 calc R U
H12B H 0.2538 0.2821 0.4531 0.057 Uiso 1 1 calc R U
C13 C 0.074(2) 0.689(2) 0.7750(10) 0.089(9) Uani 1 1 d . U
H13A H 0.0676 0.7469 0.7939 0.107 Uiso 1 1 calc R U
H13B H 0.1451 0.6714 0.7754 0.107 Uiso 1 1 calc R U
C14 C 0.014(2) 0.593(2) 0.7889(10) 0.081(8) Uani 1 1 d . U
H14A H 0.0147 0.5378 0.7684 0.097 Uiso 1 1 calc R U
H14B H 0.0477 0.5666 0.8148 0.097 Uiso 1 1 calc R U
C15 C -0.0674(17) 0.749(2) 0.7378(8) 0.065(7) Uani 1 1 d . .
H15A H -0.0977 0.7743 0.7112 0.078 Uiso 1 1 calc R U
H15B H -0.0692 0.8050 0.7578 0.078 Uiso 1 1 calc R U
C16 C -0.128(2) 0.655(2) 0.7512(9) 0.078(8) Uani 1 1 d . U
H16A H -0.1986 0.6746 0.7524 0.094 Uiso 1 1 calc R U
H16B H -0.1261 0.5979 0.7314 0.094 Uiso 1 1 calc R U
C17 C 0.371(3) 0.515(3) 0.9256(12) 0.108(11) Uani 1 1 d . U
H17A H 0.3381 0.5360 0.9497 0.130 Uiso 1 1 calc R U
H17B H 0.4077 0.5758 0.9170 0.130 Uiso 1 1 calc R U
C18 C 0.447(2) 0.428(2) 0.9382(9) 0.076(8) Uani 1 1 d . U
H18A H 0.4940 0.4196 0.9176 0.092 Uiso 1 1 calc R U
H18B H 0.4852 0.4442 0.9645 0.092 Uiso 1 1 calc R U
C19 C 0.301(2) 0.313(2) 0.9094(10) 0.079(8) Uani 1 1 d . U
H19A H 0.3282 0.2915 0.8841 0.095 Uiso 1 1 calc R U
H19B H 0.2583 0.2567 0.9176 0.095 Uiso 1 1 calc R U
C20 C 0.242(2) 0.402(2) 0.9013(11) 0.087(9) Uani 1 1 d . U
H20A H 0.1925 0.3883 0.8776 0.105 Uiso 1 1 calc R U
H20B H 0.2044 0.4157 0.9248 0.105 Uiso 1 1 calc R U
C21 C 1.052(2) 0.385(2) 0.0384(10) 0.086(9) Uani 1 1 d . U
H21A H 1.0598 0.4545 0.0269 0.103 Uiso 1 1 calc R U
H21B H 1.0866 0.3842 0.0663 0.103 Uiso 1 1 calc R U
C22 C 0.937(2) 0.358(2) 0.0391(9) 0.073(7) Uani 1 1 d . U
H22A H 0.9090 0.4027 0.0594 0.088 Uiso 1 1 calc R U
H22B H 0.9009 0.3740 0.0123 0.088 Uiso 1 1 calc R U
C23 C 1.065(2) 0.1973(19) 0.0180(8) 0.062(7) Uani 1 1 d . .
H23A H 1.0875 0.1507 -0.0029 0.075 Uiso 1 1 calc R U
H23B H 1.0919 0.1713 0.0450 0.075 Uiso 1 1 calc R U
C24 C 0.962(2) 0.202(2) 0.0147(10) 0.084(8) Uani 1 1 d . U
H24A H 0.9354 0.1309 0.0126 0.101 Uiso 1 1 calc R U
H24B H 0.9382 0.2383 -0.0107 0.101 Uiso 1 1 calc R U
N1 N 0.0313(12) 0.6816(11) 0.8800(5) 0.039(4) Uani 1 1 d . .
H1C H 0.0113 0.7204 0.8578 0.047 Uiso 1 1 calc R U
H1D H 0.0132 0.6152 0.8746 0.047 Uiso 1 1 calc R U
N2 N 0.3796(12) 0.3996(12) 0.5050(6) 0.046(4) Uani 1 1 d . .
H2C H 0.4162 0.3644 0.4881 0.055 Uiso 1 1 calc R U
H2D H 0.4105 0.4608 0.5106 0.055 Uiso 1 1 calc R U
N3 N 0.2124(13) -0.0568(13) 0.7962(5) 0.043(4) Uani 1 1 d . .
H3C H 0.2557 -0.0735 0.7780 0.051 Uiso 1 1 calc R U
H3D H 0.1931 -0.1159 0.8077 0.051 Uiso 1 1 calc R U
N4 N -0.0808(14) 0.6194(14) 0.7935(6) 0.054(5) Uani 1 1 d . U
N5 N 0.2939(15) 0.4895(16) 0.8935(9) 0.079(7) Uani 1 1 d . .
N6 N 1.101(3) 0.303(3) 0.0120(10) 0.145(15) Uani 1 1 d . .
H6C H 1.0868 0.3204 -0.0146 0.174 Uiso 1 1 calc R U
H6D H 1.1679 0.3050 0.0180 0.174 Uiso 1 1 calc R U
Ge1 Ge -0.24833(11) 0.20754(11) 0.84467(5) 0.0134(3) Uani 1 1 d . .
Ge2 Ge -0.12100(11) 0.15373(11) 0.58428(5) 0.0120(3) Uani 1 1 d . .
Mo1 Mo -0.22853(10) -0.07339(10) 0.62353(4) 0.0188(3) Uani 1 1 d . .
Mo2 Mo 0.12941(9) 0.21829(11) 0.61821(4) 0.0217(3) Uani 1 1 d . .
Mo3 Mo -0.37897(10) 0.11363(10) 0.55071(4) 0.0229(3) Uani 1 1 d . .
Mo4 Mo -0.45717(9) 0.10964(10) 0.89321(4) 0.0194(3) Uani 1 1 d . .
Mo5 Mo -0.00530(10) 0.40106(10) 0.56212(4) 0.0202(3) Uani 1 1 d . .
Mo6 Mo -0.07002(9) 0.19655(10) 0.48185(4) 0.0184(3) Uani 1 1 d . .
Mo7 Mo -0.29982(10) 0.28951(11) 0.94310(4) 0.0221(3) Uani 1 1 d . .
Mo8 Mo -0.03435(9) 0.29707(10) 0.80192(4) 0.0187(3) Uani 1 1 d . .
Mo9 Mo -0.22293(10) 0.02654(10) 0.92609(4) 0.0202(3) Uani 1 1 d . .
Mo10 Mo -0.31790(10) 0.29128(11) 0.62497(4) 0.0227(3) Uani 1 1 d . .
Mo11 Mo -0.28057(10) 0.34292(10) 0.52535(4) 0.0206(3) Uani 1 1 d . .
Mo12 Mo -0.48470(10) 0.31363(11) 0.81046(4) 0.0223(3) Uani 1 1 d . .
Mo13 Mo -0.17704(10) -0.04441(10) 0.51103(4) 0.0217(3) Uani 1 1 d . .
Mo14 Mo -0.28502(10) 0.38945(10) 0.76145(4) 0.0202(3) Uani 1 1 d . .
Mo15 Mo 0.00569(9) -0.02148(10) 0.65655(4) 0.0188(3) Uani 1 1 d . .
Mo16 Mo 0.00353(10) 0.13011(10) 0.88222(4) 0.0217(3) Uani 1 1 d . .
Mo17 Mo -0.05456(10) 0.34730(10) 0.66088(4) 0.0217(3) Uani 1 1 d . .
Mo18 Mo -0.06388(10) 0.37669(11) 0.89989(4) 0.0233(3) Uani 1 1 d . .
Mo19 Mo 0.06697(10) 0.00194(10) 0.54448(4) 0.0202(3) Uani 1 1 d . .
Mo20 Mo -0.31706(11) 0.48413(10) 0.85744(5) 0.0245(3) Uani 1 1 d . .
Mo21 Mo -0.18260(10) -0.04742(10) 0.81707(4) 0.0207(3) Uani 1 1 d . .
Mo22 Mo -0.40798(9) 0.04289(11) 0.78120(4) 0.0205(3) Uani 1 1 d . .
Dy1 Dy -0.19164(5) 0.11234(5) 0.71886(2) 0.01969(17) Uani 1 1 d . .
O85 O 0.1214(13) 0.8460(14) 0.9313(6) 0.070(5) Uiso 1 1 d . .
O81 O 0.3863(16) 0.3272(17) 0.9417(7) 0.092(6) Uiso 1 1 d . .

loop_
_atom_site_aniso_label
_atom_site_aniso_U_11
_atom_site_aniso_U_22
_atom_site_aniso_U_33
_atom_site_aniso_U_23
_atom_site_aniso_U_13
_atom_site_aniso_U_12
O1 0.020(5) 0.028(5) 0.014(5) -0.004(4) -0.001(4) -0.012(4)
O2 0.014(5) 0.030(6) 0.016(6) 0.004(5) 0.003(4) -0.002(4)
O3 0.020(5) 0.020(5) 0.012(5) 0.003(4) 0.007(4) 0.003(4)
O4 0.026(6) 0.022(5) 0.015(6) 0.008(4) 0.000(4) 0.003(4)
O5 0.021(5) 0.024(5) 0.018(6) -0.001(5) 0.007(4) 0.003(4)
O6 0.024(5) 0.029(6) 0.008(5) -0.005(4) 0.002(4) 0.001(4)
O7 0.020(5) 0.028(6) 0.031(7) 0.012(5) 0.004(5) 0.002(4)
O8 0.016(5) 0.025(5) 0.012(5) -0.005(4) 0.005(4) 0.005(4)
O9 0.032(5) 0.018(5) 0.014(5) -0.004(4) 0.013(4) 0.005(4)
O10 0.019(5) 0.012(4) 0.011(5) 0.006(4) 0.000(4) 0.000(4)
O11 0.024(5) 0.026(5) 0.012(5) 0.002(5) 0.001(4) 0.004(4)
O12 0.018(5) 0.034(6) 0.017(6) -0.004(5) 0.000(4) 0.004(4)
O13 0.026(6) 0.028(6) 0.011(5) -0.006(5) -0.002(4) 0.003(4)
O14 0.032(6) 0.033(6) 0.017(6) -0.001(5) -0.001(5) 0.013(5)
O15 0.033(6) 0.020(5) 0.012(6) -0.002(4) -0.007(4) -0.002(4)
O16 0.016(5) 0.012(4) 0.011(5) 0.004(4) -0.004(4) -0.003(4)
O17 0.018(5) 0.028(5) 0.007(5) 0.002(4) -0.001(4) 0.003(4)
O18 0.025(5) 0.025(5) 0.011(5) -0.002(4) -0.002(4) -0.006(4)
O19 0.029(6) 0.021(5) 0.010(5) 0.006(4) -0.007(4) 0.010(4)
O20 0.026(6) 0.030(6) 0.013(6) 0.002(5) 0.002(4) 0.000(4)
O21 0.024(6) 0.042(7) 0.027(7) 0.004(6) 0.006(5) -0.008(5)
O22 0.028(6) 0.023(5) 0.028(7) 0.000(5) 0.011(5) 0.001(5)
O23 0.033(6) 0.023(5) 0.022(6) 0.007(5) -0.008(5) -0.002(5)
O24 0.027(6) 0.024(5) 0.021(6) -0.002(5) 0.004(4) 0.000(4)
O25 0.017(5) 0.019(5) 0.015(6) -0.005(4) 0.000(4) -0.006(4)
O26 0.021(5) 0.032(6) 0.020(6) 0.003(5) 0.003(4) 0.004(4)
O27 0.020(5) 0.019(5) 0.008(5) 0.003(4) -0.004(4) -0.002(4)
O28 0.020(5) 0.029(6) 0.018(6) -0.006(5) 0.000(4) -0.003(4)
O29 0.025(6) 0.029(6) 0.029(7) 0.011(5) -0.010(5) 0.013(5)
O30 0.020(5) 0.024(5) 0.021(6) 0.002(5) 0.002(4) -0.007(4)
O31 0.024(5) 0.014(5) 0.013(5) 0.003(4) 0.001(4) 0.003(4)
O32 0.027(6) 0.020(5) 0.014(6) 0.006(4) 0.009(4) -0.007(4)
O33 0.053(7) 0.028(6) 0.013(6) -0.005(5) 0.007(5) -0.005(5)
O34 0.023(5) 0.030(6) 0.015(6) -0.003(5) 0.004(4) -0.005(4)
O35 0.028(6) 0.031(6) 0.019(6) 0.005(5) 0.008(5) 0.009(5)
O36 0.020(5) 0.022(5) 0.021(6) 0.003(5) -0.001(4) -0.005(4)
O37 0.055(8) 0.014(5) 0.035(7) 0.008(5) 0.008(6) -0.002(5)
O38 0.024(5) 0.024(5) 0.010(5) 0.002(4) 0.004(4) -0.001(4)
O39 0.024(5) 0.019(5) 0.015(6) 0.004(4) -0.003(4) 0.007(4)
O40 0.034(6) 0.019(5) 0.021(6) 0.002(5) 0.005(5) 0.003(4)
O41 0.034(6) 0.016(5) 0.031(7) 0.002(5) 0.018(5) -0.001(4)
O42 0.029(6) 0.032(6) 0.016(6) -0.001(5) 0.000(4) 0.003(5)
O43 0.024(6) 0.032(6) 0.022(6) 0.002(5) -0.005(4) -0.003(5)
O44 0.031(6) 0.037(6) 0.012(6) -0.002(5) 0.008(4) -0.005(5)
O45 0.029(6) 0.025(5) 0.022(6) 0.001(5) -0.002(5) 0.003(5)
O46 0.039(6) 0.023(5) 0.014(6) 0.009(5) 0.007(5) -0.002(5)
O47 0.017(5) 0.020(5) 0.014(5) -0.001(4) 0.004(4) 0.002(4)
O48 0.021(5) 0.017(5) 0.022(6) -0.008(4) 0.008(4) -0.001(4)
O49 0.021(5) 0.029(6) 0.021(6) -0.009(5) 0.002(4) -0.004(4)
O50 0.017(5) 0.028(5) 0.013(5) -0.006(4) -0.004(4) -0.013(4)
O51 0.022(6) 0.036(6) 0.027(7) 0.015(5) 0.005(5) 0.013(5)
O52 0.026(5) 0.027(5) 0.013(5) -0.009(4) -0.002(4) -0.003(4)
O53 0.025(6) 0.040(6) 0.018(6) -0.001(5) 0.006(4) 0.014(5)
O54 0.025(6) 0.023(5) 0.024(6) -0.007(5) -0.002(5) -0.002(4)
O55 0.034(6) 0.023(5) 0.011(5) 0.000(4) 0.001(4) 0.007(5)
O56 0.024(5) 0.031(6) 0.007(5) -0.002(4) -0.007(4) 0.009(4)
O57 0.050(7) 0.034(6) 0.013(6) -0.001(5) 0.016(5) 0.004(5)
O58 0.016(5) 0.021(5) 0.007(5) -0.001(4) 0.002(4) 0.004(4)
O59 0.030(6) 0.024(5) 0.007(5) -0.004(4) 0.000(4) -0.002(4)
O60 0.027(6) 0.049(8) 0.042(8) -0.007(6) 0.005(5) -0.002(6)
O61 0.027(6) 0.044(7) 0.030(7) -0.014(6) -0.005(5) -0.008(5)
O62 0.042(7) 0.027(6) 0.038(8) -0.017(6) 0.002(5) 0.002(5)
O63 0.036(6) 0.021(5) 0.022(6) -0.002(5) 0.013(5) -0.002(5)
O64 0.033(6) 0.030(6) 0.022(6) -0.007(5) 0.005(5) 0.007(5)
O65 0.053(8) 0.030(6) 0.019(7) 0.015(5) 0.002(5) -0.001(5)
O66 0.030(6) 0.022(5) 0.017(6) 0.000(5) 0.002(4) 0.002(4)
O67 0.034(6) 0.036(6) 0.018(6) 0.006(5) -0.003(5) 0.009(5)
O68 0.020(5) 0.026(5) 0.018(6) -0.004(5) 0.005(4) 0.007(4)
O69 0.028(6) 0.026(6) 0.012(5) -0.005(4) 0.007(4) 0.011(5)
O70 0.024(6) 0.037(6) 0.036(7) -0.007(6) -0.001(5) -0.009(5)
O71 0.033(6) 0.043(7) 0.010(6) -0.003(5) 0.002(5) -0.005(5)
O72 0.037(6) 0.017(5) 0.032(7) 0.015(5) 0.001(5) -0.006(5)
O73 0.027(6) 0.029(6) 0.012(5) -0.008(5) -0.001(4) 0.002(4)
O74 0.035(6) 0.031(6) 0.023(6) -0.008(5) 0.003(5) 0.018(5)
O75 0.020(6) 0.046(7) 0.039(8) 0.002(6) 0.004(5) 0.001(5)
O76 0.022(5) 0.035(6) 0.013(6) -0.005(5) 0.003(4) 0.001(5)
O77 0.043(7) 0.044(7) 0.018(6) -0.018(6) 0.005(5) -0.008(6)
O78 0.026(6) 0.027(5) 0.015(6) -0.014(5) -0.002(4) 0.007(4)
O79 0.061(9) 0.042(7) 0.041(8) -0.009(7) 0.006(6) -0.019(6)
O80 0.041(8) 0.064(9) 0.050(9) -0.010(8) -0.003(6) 0.011(7)
O82 0.107(14) 0.051(9) 0.062(11) 0.017(8) 0.056(10) 0.010(9)
O84 0.109(17) 0.104(17) 0.094(16) 0.019(14) 0.040(13) 0.010(13)
C1 0.039(11) 0.078(16) 0.042(13) 0.000(11) 0.012(9) 0.024(11)
C2 0.083(18) 0.09(2) 0.046(15) 0.001(14) -0.017(13) 0.049(16)
C3 0.037(10) 0.039(10) 0.030(10) -0.008(8) 0.000(8) 0.020(8)
C4 0.066(15) 0.059(14) 0.048(14) 0.017(12) -0.003(11) -0.022(11)
C5 0.015(8) 0.052(12) 0.069(16) -0.001(11) -0.004(9) 0.017(8)
C6 0.050(13) 0.055(13) 0.069(17) -0.018(12) -0.002(11) 0.002(10)
C7 0.028(9) 0.047(11) 0.051(13) 0.001(10) -0.005(8) 0.014(8)
C8 0.044(11) 0.065(14) 0.037(12) -0.007(11) -0.005(9) -0.027(10)
C9 0.037(11) 0.036(10) 0.056(14) -0.005(10) -0.005(9) -0.006(8)
C10 0.018(8) 0.038(10) 0.048(12) 0.009(9) -0.016(8) -0.002(7)
C11 0.071(16) 0.034(11) 0.082(18) 0.016(12) 0.036(13) 0.010(10)
C12 0.053(12) 0.050(12) 0.040(13) 0.004(10) 0.006(10) 0.001(10)
C13 0.095(13) 0.082(13) 0.091(14) 0.012(11) 0.009(10) -0.008(10)
C14 0.095(13) 0.074(12) 0.074(12) 0.010(10) 0.014(10) -0.001(10)
C15 0.054(14) 0.073(16) 0.072(18) 0.035(14) 0.022(12) 0.022(12)
C16 0.077(12) 0.074(12) 0.083(13) -0.003(10) 0.007(10) -0.016(10)
C17 0.106(15) 0.100(15) 0.120(16) -0.015(11) 0.022(11) -0.008(11)
C18 0.072(11) 0.073(11) 0.083(13) -0.002(10) 0.007(10) -0.006(10)
C19 0.080(12) 0.080(12) 0.076(12) 0.009(10) 0.008(10) -0.006(10)
C20 0.079(12) 0.089(13) 0.091(13) 0.009(11) -0.005(10) 0.005(10)
C21 0.097(13) 0.081(12) 0.080(13) 0.000(10) 0.010(10) -0.028(10)
C22 0.073(11) 0.069(11) 0.079(12) 0.010(10) 0.007(10) 0.009(9)
C23 0.084(18) 0.052(14) 0.055(16) 0.018(12) 0.024(13) 0.004(12)
C24 0.079(12) 0.083(12) 0.090(13) -0.024(10) 0.003(10) 0.004(10)
N1 0.065(11) 0.021(7) 0.029(9) -0.012(7) 0.002(8) 0.006(7)
N2 0.039(9) 0.032(8) 0.063(12) 0.006(8) -0.006(8) -0.020(7)
N3 0.059(11) 0.044(9) 0.026(9) -0.011(7) 0.004(7) -0.012(8)
N4 0.056(9) 0.049(8) 0.056(9) -0.014(7) 0.007(7) -0.015(7)
N5 0.049(12) 0.057(12) 0.13(2) 0.027(13) 0.003(12) 0.017(10)
N6 0.13(3) 0.23(4) 0.09(2) 0.04(3) 0.07(2) 0.03(3)
Ge1 0.0157(7) 0.0156(7) 0.0092(7) 0.0011(6) 0.0029(5) -0.0007(6)
Ge2 0.0160(7) 0.0135(7) 0.0063(7) -0.0003(6) 0.0007(5) 0.0016(5)
Mo1 0.0261(7) 0.0160(6) 0.0147(7) -0.0015(5) 0.0036(5) -0.0015(5)
Mo2 0.0199(6) 0.0285(7) 0.0162(7) 0.0021(6) -0.0003(5) -0.0012(5)
Mo3 0.0200(7) 0.0246(7) 0.0230(8) -0.0003(6) -0.0022(5) -0.0001(5)
Mo4 0.0212(6) 0.0240(6) 0.0138(7) 0.0010(5) 0.0061(5) -0.0017(5)
Mo5 0.0287(7) 0.0171(6) 0.0152(7) 0.0010(5) 0.0040(5) -0.0025(5)
Mo6 0.0237(6) 0.0219(6) 0.0097(6) -0.0007(5) 0.0027(5) 0.0025(5)
Mo7 0.0272(7) 0.0263(7) 0.0136(7) -0.0036(6) 0.0058(5) -0.0025(5)
Mo8 0.0201(6) 0.0209(6) 0.0153(7) 0.0004(5) 0.0030(5) -0.0004(5)
Mo9 0.0255(7) 0.0234(6) 0.0121(7) 0.0039(5) 0.0041(5) 0.0013(5)
Mo10 0.0295(7) 0.0250(7) 0.0140(7) 0.0001(6) 0.0047(5) 0.0085(6)
Mo11 0.0267(7) 0.0204(6) 0.0143(7) 0.0027(6) -0.0001(5) 0.0066(5)
Mo12 0.0203(6) 0.0280(7) 0.0184(7) 0.0037(6) 0.0011(5) 0.0018(5)
Mo13 0.0286(7) 0.0231(6) 0.0136(7) -0.0053(6) 0.0032(5) -0.0027(5)
Mo14 0.0261(7) 0.0195(6) 0.0151(7) 0.0006(5) 0.0033(5) 0.0026(5)
Mo15 0.0216(6) 0.0228(6) 0.0124(7) 0.0037(5) 0.0031(5) 0.0059(5)
Mo16 0.0203(6) 0.0247(7) 0.0202(7) 0.0052(6) 0.0020(5) 0.0026(5)
Mo17 0.0341(7) 0.0187(6) 0.0129(7) -0.0020(5) 0.0058(5) -0.0017(5)
Mo18 0.0254(7) 0.0267(7) 0.0179(7) -0.0049(6) 0.0026(5) -0.0058(5)
Mo19 0.0233(7) 0.0261(7) 0.0120(7) 0.0041(6) 0.0065(5) 0.0073(5)
Mo20 0.0338(7) 0.0192(6) 0.0205(7) -0.0031(6) 0.0037(6) 0.0032(6)
Mo21 0.0309(7) 0.0175(6) 0.0145(7) 0.0020(5) 0.0057(5) 0.0047(5)
Mo22 0.0200(6) 0.0271(7) 0.0145(7) -0.0042(6) 0.0023(5) -0.0051(5)
Dy1 0.0230(4) 0.0200(3) 0.0164(4) 0.0005(3) 0.0035(3) 0.0007(3)

loop_
_atom_type_symbol
_atom_type_description
_atom_type_scat_dispersion_real
_atom_type_scat_dispersion_imag
_atom_type_scat_source
C C 0.0033 0.0016 'International Tables Vol C Tables 4.2.6.8 and 6.1.1.4'
N N 0.0061 0.0033 'International Tables Vol C Tables 4.2.6.8 and 6.1.1.4'
O O 0.0106 0.0060 'International Tables Vol C Tables 4.2.6.8 and 6.1.1.4'
Ge Ge 0.1547 1.8001 'International Tables Vol C Tables 4.2.6.8 and 6.1.1.4'
Mo Mo -1.6832 0.6857 'International Tables Vol C Tables 4.2.6.8 and 6.1.1.4'
Dy Dy -0.1892 4.4098 'International Tables Vol C Tables 4.2.6.8 and 6.1.1.4'
H H 0.0000 0.0000 'International Tables Vol C Tables 4.2.6.8 and 6.1.1.4'

loop_
_geom_angle_atom_site_label_1
_geom_angle_atom_site_label_2
_geom_angle_atom_site_label_3
_geom_angle
Mo16 O1 Mo18 118.2(5)
Mo16 O2 Mo8 117.5(5)
Ge1 O3 Mo8 119.0(5)
Ge1 O3 Mo16 122.7(5)
Mo8 O3 Mo16 96.0(3)
Ge1 O3 Mo18 122.5(5)
Mo8 O3 Mo18 96.7(4)
Mo16 O3 Mo18 93.2(4)
Mo16 O4 Mo21 160.2(6)
Mo22 O5 Mo21 113.7(5)
Mo8 O6 Dy1 153.7(6)
Mo8 O7 Mo14 138.7(6)
Mo15 O8 Dy1 138.7(5)
Mo1 O9 Dy1 136.8(5)
Ge2 O10 Mo15 128.5(5)
Ge2 O10 Mo1 127.9(5)
Mo15 O10 Mo1 95.7(3)
Mo3 O11 Mo1 159.4(6)
Mo3 O12 Mo10 119.0(5)
Mo11 O13 Mo3 118.6(5)
Mo10 O15 Mo17 141.3(6)
Ge2 O16 Mo2 120.6(5)
Ge2 O16 Mo5 124.8(5)
Mo2 O16 Mo5 94.7(3)
Ge2 O16 Mo17 120.3(5)
Mo2 O16 Mo17 94.5(3)
Mo5 O16 Mo17 94.7(3)
Ge2 O17 Mo6 121.9(5)
Ge2 O17 Mo13 117.1(5)
Mo6 O17 Mo13 101.6(4)
Ge2 O17 Mo19 117.2(5)
Mo6 O17 Mo19 102.3(4)
Mo13 O17 Mo19 91.6(4)
Mo6 O18 Mo5 145.9(6)
Mo19 O19 Mo6 116.4(5)
Mo7 O20 Mo4 120.2(5)
Mo4 O22 Mo22 157.0(6)
Mo12 O24 Mo4 148.9(6)
Ge1 O25 Mo21 126.5(5)
Ge1 O25 Mo22 125.1(5)
Mo21 O25 Mo22 97.3(4)
Mo14 O26 Mo12 119.1(5)
Ge1 O27 Mo9 119.3(5)
Ge1 O27 Mo7 119.2(5)
Mo9 O27 Mo7 102.9(4)
Ge1 O27 Mo4 120.9(5)
Mo9 O27 Mo4 93.8(3)
Mo7 O27 Mo4 95.5(4)
Mo9 O28 Mo16 145.6(6)
Mo18 O30 Mo8 118.5(5)
Mo15 O31 Mo1 113.2(5)
Mo17 O32 Dy1 161.7(6)
Mo2 O34 Mo15 157.2(6)
Mo9 O35 Mo21 144.6(6)
Mo5 O36 Mo2 118.7(5)
Mo19 O38 Mo15 152.0(6)
Mo11 O39 Mo10 118.0(5)
Mo5 O40 Mo17 118.1(5)
Mo7 O42 Mo20 148.8(6)
Mo18 O43 Mo20 156.9(6)
Mo9 O45 Mo7 118.6(5)
Mo4 O46 Mo9 117.8(5)
Ge1 O47 Mo12 119.3(5)
Ge1 O47 Mo14 120.7(5)
Mo12 O47 Mo14 94.3(4)
Ge1 O47 Mo20 127.2(5)
Mo12 O47 Mo20 93.4(3)
Mo14 O47 Mo20 94.1(3)
Mo21 O48 Dy1 133.6(5)
Mo22 O49 Dy1 131.4(5)
Mo2 O50 Mo17 120.3(5)
Mo2 O52 Mo19 145.7(6)
Mo13 O54 Mo1 148.2(6)
Mo13 O55 Mo6 117.1(5)
Mo6 O56 Mo11 144.9(5)
Ge2 O58 Mo3 121.7(5)
Ge2 O58 Mo10 119.5(5)
Mo3 O58 Mo10 94.2(3)
Ge2 O58 Mo11 125.5(5)
Mo3 O58 Mo11 93.8(3)
Mo10 O58 Mo11 94.6(3)
Mo5 O59 Mo11 162.4(6)
Mo20 O63 Mo14 118.9(5)
Mo20 O64 Mo12 119.6(5)
Mo7 O66 Mo18 150.5(6)
Mo12 O68 Mo22 153.7(6)
Mo14 O69 Dy1 162.5(6)
Mo10 O73 Dy1 153.9(6)
Mo13 O76 Mo3 146.3(6)
Mo19 O78 Mo13 119.3(5)
C12 O79 C10 113.1(14)
C7 O80 C5 113.3(14)
C13 O82 C15 106(2)
C22 O84 C24 101(2)
C2 C1 O85 109.3(19)
N1 C2 C1 110.1(18)
C4 C3 O85 108.0(15)
N1 C4 C3 113.3(17)
O80 C5 C6 107.7(15)
N3 C6 C5 109(2)
O80 C7 C8 108.4(16)
N3 C8 C7 113.6(16)
N2 C9 C10 108.9(16)
C9 C10 O79 109.1(14)
N2 C11 C12 110.9(17)
O79 C12 C11 111.5(17)
O82 C13 C14 110(2)
N4 C14 C13 111(2)
O82 C15 C16 110(2)
N4 C16 C15 108(2)
N5 C17 C18 115(3)
O81 C18 C17 107(2)
C20 C19 O81 114(3)
N5 C20 C19 115(3)
N6 C21 C22 109(2)
O84 C22 C21 112(2)
C24 C23 N6 107(2)
C23 C24 O84 114(3)
C4 N1 C2 106.8(17)
C9 N2 C11 115.8(16)
C8 N3 C6 110.9(17)
C14 N4 C16 106(2)
C20 N5 C17 113(3)
C23 N6 C21 113(2)
O25 Ge1 O47 112.6(5)
O25 Ge1 O27 108.6(5)
O47 Ge1 O27 109.9(5)
O25 Ge1 O3 110.5(4)
O47 Ge1 O3 106.5(5)
O27 Ge1 O3 108.7(4)
O10 Ge2 O58 111.2(5)
O10 Ge2 O16 111.0(4)
O58 Ge2 O16 107.7(4)
O10 Ge2 O17 109.9(5)
O58 Ge2 O17 108.4(4)
O16 Ge2 O17 108.5(5)
O72 Mo1 O9 103.2(5)
O72 Mo1 O31 97.0(5)
O9 Mo1 O31 95.8(5)
O72 Mo1 O11 99.9(5)
O9 Mo1 O11 97.7(5)
O31 Mo1 O11 155.3(4)
O72 Mo1 O10 166.8(5)
O9 Mo1 O10 87.2(4)
O31 Mo1 O10 73.6(4)
O11 Mo1 O10 86.6(4)
O72 Mo1 O54 89.8(5)
O9 Mo1 O54 167.0(4)
O31 Mo1 O54 83.8(4)
O11 Mo1 O54 78.4(4)
O10 Mo1 O54 80.2(4)
O71 Mo2 O34 103.6(5)
O71 Mo2 O52 102.0(5)
O34 Mo2 O52 88.6(5)
O71 Mo2 O50 98.2(5)
O34 Mo2 O50 90.1(4)
O52 Mo2 O50 159.5(4)
O71 Mo2 O36 96.9(5)
O34 Mo2 O36 159.5(4)
O52 Mo2 O36 87.1(4)
O50 Mo2 O36 87.0(4)
O71 Mo2 O16 167.3(5)
O34 Mo2 O16 86.0(4)
O52 Mo2 O16 86.4(4)
O50 Mo2 O16 73.1(4)
O36 Mo2 O16 73.7(4)
O75 Mo3 O12 101.5(5)
O75 Mo3 O11 103.7(5)
O12 Mo3 O11 92.8(5)
O75 Mo3 O13 97.4(5)
O12 Mo3 O13 90.4(5)
O11 Mo3 O13 157.6(4)
O75 Mo3 O76 97.8(5)
O12 Mo3 O76 160.6(4)
O11 Mo3 O76 84.9(4)
O13 Mo3 O76 84.8(4)
O75 Mo3 O58 170.1(5)
O12 Mo3 O58 74.8(4)
O11 Mo3 O58 85.7(4)
O13 Mo3 O58 73.7(4)
O76 Mo3 O58 85.8(4)
O21 Mo4 O22 102.9(5)
O21 Mo4 O46 103.9(5)
O22 Mo4 O46 96.5(5)
O21 Mo4 O20 99.1(5)
O22 Mo4 O20 154.1(5)
O46 Mo4 O20 91.2(5)
O21 Mo4 O24 97.6(5)
O22 Mo4 O24 83.3(4)
O46 Mo4 O24 158.0(4)
O20 Mo4 O24 80.5(4)
O21 Mo4 O27 170.5(5)
O22 Mo4 O27 86.6(4)
O46 Mo4 O27 75.3(4)
O20 Mo4 O27 71.5(4)
O24 Mo4 O27 82.7(4)
O37 Mo5 O40 103.6(5)
O37 Mo5 O59 102.3(5)
O40 Mo5 O59 96.2(5)
O37 Mo5 O36 99.2(5)
O40 Mo5 O36 93.7(5)
O59 Mo5 O36 153.5(4)
O37 Mo5 O18 96.2(5)
O40 Mo5 O18 160.2(4)
O59 Mo5 O18 80.8(4)
O36 Mo5 O18 81.7(4)
O37 Mo5 O16 171.8(5)
O40 Mo5 O16 77.6(4)
O59 Mo5 O16 85.6(4)
O36 Mo5 O16 72.6(4)
O18 Mo5 O16 82.7(4)
O57 Mo6 O56 105.6(5)
O57 Mo6 O18 105.1(5)
O56 Mo6 O18 96.2(5)
O57 Mo6 O55 94.6(5)
O56 Mo6 O55 87.3(4)
O18 Mo6 O55 158.2(4)
O57 Mo6 O19 92.7(5)
O56 Mo6 O19 159.9(4)
O18 Mo6 O19 86.8(4)
O55 Mo6 O19 82.9(4)
O57 Mo6 O17 159.2(5)
O56 Mo6 O17 88.9(4)
O18 Mo6 O17 87.6(4)
O55 Mo6 O17 70.9(4)
O19 Mo6 O17 71.3(4)
O44 Mo7 O42 103.3(5)
O44 Mo7 O66 104.8(5)
O42 Mo7 O66 90.1(5)
O44 Mo7 O20 97.7(5)
O42 Mo7 O20 94.1(5)
O66 Mo7 O20 155.5(4)
O44 Mo7 O45 94.6(5)
O42 Mo7 O45 162.1(5)
O66 Mo7 O45 84.4(4)
O20 Mo7 O45 84.3(4)
O44 Mo7 O27 161.0(5)
O42 Mo7 O27 93.8(4)
O66 Mo7 O27 82.9(4)
O20 Mo7 O27 72.7(4)
O45 Mo7 O27 68.6(4)
O41 Mo8 O6 104.1(5)
O41 Mo8 O7 105.0(5)
O6 Mo8 O7 98.5(5)
O41 Mo8 O2 92.2(5)
O6 Mo8 O2 90.2(4)
O7 Mo8 O2 158.1(5)
O41 Mo8 O30 92.8(5)
O6 Mo8 O30 160.6(4)
O7 Mo8 O30 86.0(5)
O2 Mo8 O30 79.5(4)
O41 Mo8 O3 157.5(5)
O6 Mo8 O3 91.4(4)
O7 Mo8 O3 88.5(4)
O2 Mo8 O3 71.2(4)
O30 Mo8 O3 69.8(4)
O67 Mo9 O35 103.7(5)
O67 Mo9 O28 104.4(5)
O35 Mo9 O28 96.6(5)
O67 Mo9 O45 96.7(5)
O35 Mo9 O45 157.6(4)
O28 Mo9 O45 87.0(4)
O67 Mo9 O46 93.3(5)
O35 Mo9 O46 87.2(5)
O28 Mo9 O46 160.3(4)
O45 Mo9 O46 82.5(4)
O67 Mo9 O27 161.1(5)
O35 Mo9 O27 88.2(4)
O28 Mo9 O27 88.3(4)
O45 Mo9 O27 69.7(4)
O46 Mo9 O27 72.5(4)
O74 Mo10 O73 104.2(5)
O74 Mo10 O15 105.1(5)
O73 Mo10 O15 97.0(5)
O74 Mo10 O12 95.7(5)
O73 Mo10 O12 92.5(5)
O15 Mo10 O12 154.2(5)
O74 Mo10 O39 91.6(5)
O73 Mo10 O39 163.5(4)
O15 Mo10 O39 83.1(4)
O12 Mo10 O39 81.1(4)
O74 Mo10 O58 158.8(5)
O73 Mo10 O58 93.2(4)
O15 Mo10 O58 84.3(4)
O12 Mo10 O58 71.2(4)
O39 Mo10 O58 70.4(4)
O14 Mo11 O39 104.2(5)
O14 Mo11 O59 100.5(5)
O39 Mo11 O59 95.9(4)
O14 Mo11 O13 101.0(5)
O39 Mo11 O13 95.4(5)
O59 Mo11 O13 152.3(4)
O14 Mo11 O56 95.2(5)
O39 Mo11 O56 160.6(4)
O59 Mo11 O56 79.7(4)
O13 Mo11 O56 81.3(4)
O14 Mo11 O58 174.0(5)
O39 Mo11 O58 77.0(4)
O59 Mo11 O58 85.2(4)
O13 Mo11 O58 72.9(4)
O56 Mo11 O58 83.8(4)
O60 Mo12 O24 103.2(6)
O60 Mo12 O68 103.0(5)
O24 Mo12 O68 90.0(5)
O60 Mo12 O64 97.6(5)
O24 Mo12 O64 93.3(5)
O68 Mo12 O64 157.8(4)
O60 Mo12 O26 96.1(5)
O24 Mo12 O26 160.7(4)
O68 Mo12 O26 85.7(4)
O64 Mo12 O26 84.0(5)
O60 Mo12 O47 165.8(5)
O24 Mo12 O47 88.7(4)
O68 Mo12 O47 84.6(4)
O64 Mo12 O47 73.5(4)
O26 Mo12 O47 72.2(4)
O77 Mo13 O54 104.9(5)
O77 Mo13 O76 103.9(5)
O54 Mo13 O76 93.3(5)
O77 Mo13 O78 97.3(5)
O54 Mo13 O78 92.0(5)
O76 Mo13 O78 155.9(4)
O77 Mo13 O55 94.9(5)
O54 Mo13 O55 159.9(4)
O76 Mo13 O55 84.6(4)
O78 Mo13 O55 82.4(4)
O77 Mo13 O17 162.4(5)
O54 Mo13 O17 89.8(4)
O76 Mo13 O17 84.4(4)
O78 Mo13 O17 72.1(4)
O55 Mo13 O17 70.1(4)
O65 Mo14 O69 105.4(5)
O65 Mo14 O26 101.5(5)
O69 Mo14 O26 99.1(5)
O65 Mo14 O7 98.4(5)
O69 Mo14 O7 90.6(5)
O26 Mo14 O7 154.6(5)
O65 Mo14 O63 91.6(5)
O69 Mo14 O63 160.9(5)
O26 Mo14 O63 85.6(4)
O7 Mo14 O63 78.3(4)
O65 Mo14 O47 161.9(5)
O69 Mo14 O47 92.6(4)
O26 Mo14 O47 73.8(4)
O7 Mo14 O47 82.4(4)
O63 Mo14 O47 70.8(4)
O51 Mo15 O8 103.2(5)
O51 Mo15 O31 97.6(5)
O8 Mo15 O31 97.5(5)
O51 Mo15 O34 99.0(5)
O8 Mo15 O34 96.8(5)
O31 Mo15 O34 155.0(4)
O51 Mo15 O10 168.3(5)
O8 Mo15 O10 86.3(4)
O31 Mo15 O10 74.1(4)
O34 Mo15 O10 86.4(4)
O51 Mo15 O38 92.1(5)
O8 Mo15 O38 164.6(4)
O31 Mo15 O38 82.4(4)
O34 Mo15 O38 78.4(4)
O10 Mo15 O38 78.8(4)
O29 Mo16 O2 101.7(5)
O29 Mo16 O1 100.7(5)
O2 Mo16 O1 92.5(5)
O29 Mo16 O4 100.8(5)
O2 Mo16 O4 93.3(5)
O1 Mo16 O4 156.0(4)
O29 Mo16 O28 96.5(5)
O2 Mo16 O28 161.8(4)
O1 Mo16 O28 84.7(4)
O4 Mo16 O28 82.5(4)
O29 Mo16 O3 174.4(5)
O2 Mo16 O3 74.9(4)
O1 Mo16 O3 75.2(4)
O4 Mo16 O3 84.0(4)
O28 Mo16 O3 87.0(4)
O33 Mo17 O32 105.0(5)
O33 Mo17 O50 100.2(5)
O32 Mo17 O50 98.6(4)
O33 Mo17 O15 102.2(5)
O32 Mo17 O15 90.5(5)
O50 Mo17 O15 152.6(4)
O33 Mo17 O40 92.0(5)
O32 Mo17 O40 162.6(4)
O50 Mo17 O40 81.4(4)
O15 Mo17 O40 82.3(4)
O33 Mo17 O16 160.3(5)
O32 Mo17 O16 93.9(4)
O50 Mo17 O16 71.0(4)
O15 Mo17 O16 82.7(4)
O40 Mo17 O16 69.6(4)
O61 Mo18 O30 104.1(6)
O61 Mo18 O43 103.3(5)
O30 Mo18 O43 93.2(5)
O61 Mo18 O1 95.9(5)
O30 Mo18 O1 90.9(5)
O43 Mo18 O1 158.8(4)
O61 Mo18 O66 99.0(5)
O30 Mo18 O66 156.9(4)
O43 Mo18 O66 82.9(5)
O1 Mo18 O66 85.1(4)
O61 Mo18 O3 168.6(5)
O30 Mo18 O3 74.6(4)
O43 Mo18 O3 88.1(4)
O1 Mo18 O3 72.9(4)
O66 Mo18 O3 82.5(4)
O53 Mo19 O38 103.6(5)
O53 Mo19 O78 100.9(5)
O38 Mo19 O78 97.2(5)
O53 Mo19 O52 100.9(5)
O38 Mo19 O52 90.3(5)
O78 Mo19 O52 154.6(4)
O53 Mo19 O19 96.7(5)
O38 Mo19 O19 159.0(4)
O78 Mo19 O19 83.7(4)
O52 Mo19 O19 80.7(4)
O53 Mo19 O17 165.9(4)
O38 Mo19 O17 90.2(4)
O78 Mo19 O17 74.0(4)
O52 Mo19 O17 81.7(4)
O19 Mo19 O17 69.9(4)
O62 Mo20 O63 103.4(6)
O62 Mo20 O64 100.1(5)
O63 Mo20 O64 92.8(5)
O62 Mo20 O43 100.9(5)
O63 Mo20 O43 93.4(5)
O64 Mo20 O43 156.0(5)
O62 Mo20 O42 98.2(6)
O63 Mo20 O42 158.4(4)
O64 Mo20 O42 83.9(5)
O43 Mo20 O42 81.9(4)
O62 Mo20 O47 173.5(5)
O63 Mo20 O47 76.0(4)
O64 Mo20 O47 73.5(4)
O43 Mo20 O47 85.6(4)
O42 Mo20 O47 82.6(4)
O23 Mo21 O48 103.0(5)
O23 Mo21 O4 100.5(4)
O48 Mo21 O4 98.6(4)
O23 Mo21 O5 97.3(5)
O48 Mo21 O5 94.7(4)
O4 Mo21 O5 154.7(4)
O23 Mo21 O35 89.4(5)
O48 Mo21 O35 167.4(4)
O4 Mo21 O35 80.5(4)
O5 Mo21 O35 81.8(4)
O23 Mo21 O25 168.1(5)
O48 Mo21 O25 85.1(4)
O4 Mo21 O25 86.7(4)
O5 Mo21 O25 73.1(4)
O35 Mo21 O25 82.3(4)
O70 Mo22 O49 101.9(5)
O70 Mo22 O68 100.0(5)
O49 Mo22 O68 95.6(5)
O70 Mo22 O5 97.2(5)
O49 Mo22 O5 97.2(5)
O68 Mo22 O5 155.9(4)
O70 Mo22 O22 91.1(5)
O49 Mo22 O22 166.6(4)
O68 Mo22 O22 79.1(4)
O5 Mo22 O22 83.8(4)
O70 Mo22 O25 168.4(5)
O49 Mo22 O25 86.3(4)
O68 Mo22 O25 87.2(4)
O5 Mo22 O25 73.4(4)
O22 Mo22 O25 81.2(4)
O69 Dy1 O48 119.2(4)
O69 Dy1 O6 70.9(4)
O48 Dy1 O6 76.8(4)
O69 Dy1 O8 149.5(4)
O48 Dy1 O8 71.9(3)
O6 Dy1 O8 85.8(3)
O69 Dy1 O49 75.6(4)
O48 Dy1 O49 77.0(4)
O6 Dy1 O49 118.8(4)
O8 Dy1 O49 134.2(4)
O69 Dy1 O32 81.3(4)
O48 Dy1 O32 134.0(3)
O6 Dy1 O32 72.1(4)
O8 Dy1 O32 72.8(4)
O49 Dy1 O32 148.3(4)
O69 Dy1 O73 72.0(3)
O48 Dy1 O73 153.0(4)
O6 Dy1 O73 129.3(3)
O8 Dy1 O73 111.9(3)
O49 Dy1 O73 83.0(4)
O32 Dy1 O73 69.3(4)
O69 Dy1 O9 132.8(4)
O48 Dy1 O9 84.1(3)
O6 Dy1 O9 155.5(3)
O8 Dy1 O9 73.7(3)
O49 Dy1 O9 70.4(3)
O32 Dy1 O9 112.9(3)
O73 Dy1 O9 72.2(3)
C1 O85 C3 108.2(15)
C19 O81 C18 115(2)

loop_
_geom_bond_atom_site_label_1
_geom_bond_atom_site_label_2
_geom_bond_distance
O1 Mo16 1.898(10)
O1 Mo18 1.981(11)
O2 Mo16 1.844(10)
O2 Mo8 2.087(10)
O3 Ge1 1.772(9)
O3 Mo8 2.250(10)
O3 Mo16 2.274(9)
O3 Mo18 2.308(10)
O4 Mo16 1.919(10)
O4 Mo21 1.950(10)
O5 Mo22 1.950(10)
O5 Mo21 1.976(10)
O6 Mo8 1.725(10)
O6 Dy1 2.372(10)
O7 Mo8 1.851(10)
O7 Mo14 2.023(10)
O8 Mo15 1.740(10)
O8 Dy1 2.384(9)
O9 Mo1 1.743(10)
O9 Dy1 2.430(10)
O10 Ge2 1.732(9)
O10 Mo15 2.180(9)
O10 Mo1 2.180(9)
O11 Mo3 1.873(10)
O11 Mo1 1.959(10)
O12 Mo3 1.868(10)
O12 Mo10 2.012(10)
O13 Mo11 1.926(10)
O13 Mo3 1.952(11)
O14 Mo11 1.692(11)
O15 Mo10 1.869(10)
O15 Mo17 1.968(10)
O16 Ge2 1.747(9)
O16 Mo2 2.240(9)
O16 Mo5 2.312(9)
O16 Mo17 2.329(10)
O17 Ge2 1.754(10)
O17 Mo6 2.253(10)
O17 Mo13 2.327(10)
O17 Mo19 2.334(10)
O18 Mo6 1.791(10)
O18 Mo5 2.099(10)
O19 Mo19 2.097(10)
O19 Mo6 2.107(9)
O20 Mo7 1.930(10)
O20 Mo4 1.977(10)
O21 Mo4 1.675(10)
O22 Mo4 1.784(11)
O22 Mo22 2.157(11)
O23 Mo21 1.727(10)
O24 Mo12 1.789(11)
O24 Mo4 2.080(11)
O25 Ge1 1.729(9)
O25 Mo21 2.186(10)
O25 Mo22 2.194(9)
O26 Mo14 1.863(10)
O26 Mo12 2.041(11)
O27 Ge1 1.771(10)
O27 Mo9 2.272(9)
O27 Mo7 2.279(10)
O27 Mo4 2.298(9)
O28 Mo9 1.834(10)
O28 Mo16 2.032(10)
O29 Mo16 1.701(9)
O30 Mo18 1.800(11)
O30 Mo8 2.157(10)
O31 Mo15 1.921(10)
O31 Mo1 1.951(9)
O32 Mo17 1.728(9)
O32 Dy1 2.387(9)
O33 Mo17 1.697(11)
O34 Mo2 1.858(11)
O34 Mo15 1.956(10)
O35 Mo9 1.774(11)
O35 Mo21 2.171(11)
O36 Mo5 1.930(10)
O36 Mo2 1.961(10)
O37 Mo5 1.680(11)
O38 Mo19 1.757(10)
O38 Mo15 2.187(10)
O39 Mo11 1.785(11)
O39 Mo10 2.165(10)
O40 Mo5 1.765(11)
O40 Mo17 2.206(11)
O41 Mo8 1.676(10)
O42 Mo7 1.815(11)
O42 Mo20 2.043(11)
O43 Mo18 1.907(11)
O43 Mo20 1.908(10)
O44 Mo7 1.697(11)
O45 Mo9 2.039(11)
O45 Mo7 2.099(10)
O46 Mo4 1.851(10)
O46 Mo9 2.044(11)
O47 Ge1 1.750(9)
O47 Mo12 2.265(9)
O47 Mo14 2.327(10)
O47 Mo20 2.338(10)
O48 Mo21 1.745(11)
O48 Dy1 2.356(11)
O49 Mo22 1.754(11)
O49 Dy1 2.385(10)
O50 Mo2 1.933(10)
O50 Mo17 1.935(10)
O51 Mo15 1.691(10)
O52 Mo2 1.903(10)
O52 Mo19 1.955(10)
O53 Mo19 1.677(10)
O54 Mo13 1.773(12)
O54 Mo1 2.187(11)
O55 Mo13 2.058(10)
O55 Mo6 2.103(10)
O56 Mo6 1.791(10)
O56 Mo11 2.140(10)
O57 Mo6 1.675(11)
O58 Ge2 1.743(9)
O58 Mo3 2.257(9)
O58 Mo10 2.308(9)
O58 Mo11 2.310(9)
O59 Mo5 1.906(10)
O59 Mo11 1.917(10)
O60 Mo12 1.682(12)
O61 Mo18 1.673(11)
O62 Mo20 1.695(11)
O63 Mo20 1.820(11)
O63 Mo14 2.139(10)
O64 Mo20 1.890(11)
O64 Mo12 1.986(11)
O65 Mo14 1.691(11)
O66 Mo7 1.858(11)
O66 Mo18 1.993(11)
O67 Mo9 1.703(11)
O68 Mo12 1.916(10)
O68 Mo22 1.929(10)
O69 Mo14 1.744(10)
O69 Dy1 2.334(10)
O70 Mo22 1.708(10)
O71 Mo2 1.690(11)
O72 Mo1 1.687(10)
O73 Mo10 1.700(11)
O73 Dy1 2.428(10)
O74 Mo10 1.679(10)
O75 Mo3 1.694(11)
O76 Mo13 1.875(10)
O76 Mo3 1.974(10)
O77 Mo13 1.699(11)
O78 Mo19 1.873(10)
O78 Mo13 1.999(10)
O79 C12 1.48(2)
O79 C10 1.51(2)
O80 C7 1.46(2)
O80 C5 1.46(2)
O82 C13 1.40(3)
O82 C15 1.41(3)
O84 C22 1.39(3)
O84 C24 1.44(3)
C1 C2 1.46(3)
C1 O85 1.52(3)
C2 N1 1.44(3)
C3 C4 1.47(3)
C3 O85 1.52(2)
C4 N1 1.40(3)
C5 C6 1.54(3)
C6 N3 1.41(3)
C7 C8 1.52(3)
C8 N3 1.38(2)
C9 N2 1.43(3)
C9 C10 1.51(2)
C11 N2 1.44(3)
C11 C12 1.49(3)
C13 C14 1.54(4)
C14 N4 1.33(3)
C15 C16 1.53(3)
C16 N4 1.52(3)
C17 N5 1.41(4)
C17 C18 1.53(4)
C18 O81 1.52(3)
C19 C20 1.39(4)
C19 O81 1.46(3)
C20 N5 1.34(4)
C21 N6 1.53(4)
C21 C22 1.57(4)
C23 C24 1.36(4)
C23 N6 1.45(4)
